data_1571947
loop_
_publ_author_name
'Arnold, Robert E.'
'Saska, Jan'
'Mesquita-Ribeiro, Raquel'
'Dajas-Bailador, Federico'
'Taylor, Laurence'
'Lewis, William'
'Argent, Stephen'
'Shao, Huiling'
'Houk, Kendall N.'
'Denton, Ross M.'

_publ_section_title
;
 Total synthesis, biological evaluation and biosynthetic re-evaluation of
 <i>Illicium</i>-derived neolignans.
;
_journal_issue 30
_journal_name_full 'Chemical science'
_journal_page_first 11783
_journal_page_last 11793
_journal_paper_doi 10.1039/d4sc03232b
_journal_volume 15
_journal_year 2024
_chemical_formula_moiety 'C18 H18 B2 O4'
_chemical_formula_sum 'C18 H18 B2 O4'
_chemical_formula_weight 319.94
_space_group_crystal_system monoclinic
_space_group_IT_number 15
_space_group_name_Hall '-C 2yc'
_space_group_name_H-M_alt 'C 1 2/c 1'
_atom_sites_solution_hydrogens mixed
_atom_sites_solution_primary iterative
_atom_sites_solution_secondary difmap
_audit_creation_date 2018-02-13
_audit_creation_method
;
Olex2 1.2
(compiled 2017.08.10 svn.r3458 for OlexSys, GUI svn.r5381)
;
_audit_update_record
;
2024-01-23 deposited with the CCDC.	2024-06-13 downloaded from the CCDC.
;
_cell_angle_alpha 90
_cell_angle_beta 101.804(3)
_cell_angle_gamma 90
_cell_formula_units_Z 8
_cell_length_a 31.4184(9)
_cell_length_b 4.96092(16)
_cell_length_c 21.7474(7)
_cell_measurement_reflns_used 8544
_cell_measurement_temperature 120(2)
_cell_measurement_theta_max 73.1530
_cell_measurement_theta_min 4.5360
_cell_volume 3317.96(18)
_computing_cell_refinement 'CrysAlisPro 1.171.38.43 (Rigaku OD, 2015)'
_computing_data_collection 'CrysAlisPro 1.171.38.43 (Rigaku OD, 2015)'
_computing_data_reduction 'CrysAlisPro 1.171.38.43 (Rigaku OD, 2015)'
_computing_molecular_graphics 'Olex2 (Dolomanov et al., 2009)'
_computing_publication_material 'Olex2 (Dolomanov et al., 2009)'
_computing_structure_refinement 'ShelXL (Sheldrick, 2015)'
_computing_structure_solution 'olex2.solve (Bourhis et al., 2015)'
_diffrn_ambient_environment 'N2 gas'
_diffrn_ambient_temperature 120(2)
_diffrn_crystal_treatment 'flash frozen in gaseous N2'
_diffrn_detector 'CCD area detector'
_diffrn_detector_area_resol_mean 5.2349
_diffrn_detector_type 'Agilent Diffraction Atlas S2 detector'
_diffrn_measured_fraction_theta_full 0.997
_diffrn_measured_fraction_theta_max 0.984
_diffrn_measurement_details
;
List of Runs (angles in degrees, time in seconds):

  # Type    Start    End  Width  t~exp~   \w     \q     \k     \f   Frames
#--------------------------------------------------------------------------
  1  \w    -50.00  34.00   1.00   20.00    --  -38.50  38.00 120.00   84
  2  \w    -90.00   2.00   1.00   20.00    --  -38.50 120.00 -54.00   92
  3  \w    -36.00  80.00   1.00   20.00    --   42.83 -19.00 -90.00  116
  4  \w     33.00 122.00   1.00   80.00    --  104.50-125.00 -90.00   89
  5  \w     33.00  98.00   1.00   80.00    --  104.50 -45.00  90.00   65
  6  \w     31.00 136.00   1.00   80.00    --  104.50 -77.00 -60.00  105
  7  \w     30.00  91.00   1.00   80.00    --  104.50 -30.00 -60.00   61
  8  \w     30.00  91.00   1.00   80.00    --  104.50 -30.00  30.00   61
  9  \w     30.00  91.00   1.00   80.00    --  104.50 -30.00-180.00   61
 10  \w     73.00 178.00   1.00   80.00    --  104.50  77.00  60.00  105
 11  \w     30.00  91.00   1.00   80.00    --  104.50 -30.00 -30.00   61
 12  \w     16.00 113.00   1.00   20.00    --   42.83  57.00 120.00   97
 13  \w     16.00 113.00   1.00   20.00    --   42.83  57.00-120.00   97
 14  \w     11.00 117.00   1.00   20.00    --   42.83  77.00   0.00  106
 15  \w     81.00 178.00   1.00   80.00    --  104.50  30.00-120.00   97
 16  \w     81.00 178.00   1.00   80.00    --  104.50  30.00 150.00   97
 17  \w     77.00 175.00   1.00   80.00    --  104.50  61.00  30.00   98
 18  \w     80.00 176.00   1.00   80.00    --  104.50  45.00 -90.00   96
 19  \w     23.00 109.00   1.00   80.00    --  104.50 -94.00  90.00   86
 20  \w     59.00 178.00   1.00   80.00    --  104.50  15.00   0.00  119
 21  \w   -110.00 -55.00   1.00   20.00    --  -38.50-154.00  64.00   55
 22  \w    -94.00  -2.00   1.00   20.00    --  -38.50 125.00-180.00   92
 23  \w     11.00 117.00   1.00   20.00    --   42.83  77.00 -90.00  106
 24  \w     80.00 105.00   1.00   80.00    --  104.50  45.00-180.00   25
;
_diffrn_measurement_device '\k-geometry diffractometer'
_diffrn_measurement_device_type 'SuperNova, Atlas S2'
_diffrn_measurement_method '\w scans'
_diffrn_measurement_specimen_support 'MiTeGen micromount'
_diffrn_orient_matrix_type 'CrysAlisPro convention (1999,Acta A55,543-557)'
_diffrn_orient_matrix_UB_11 -0.0054633000
_diffrn_orient_matrix_UB_12 0.2908389000
_diffrn_orient_matrix_UB_13 0.0219773000
_diffrn_orient_matrix_UB_21 -0.0494110000
_diffrn_orient_matrix_UB_22 -0.0190106000
_diffrn_orient_matrix_UB_23 -0.0254186000
_diffrn_orient_matrix_UB_31 -0.0061681000
_diffrn_orient_matrix_UB_32 -0.1068536000
_diffrn_orient_matrix_UB_33 0.0641253000
_diffrn_radiation_monochromator mirror
_diffrn_radiation_probe x-ray
_diffrn_radiation_type CuK\a
_diffrn_radiation_wavelength 1.54184
_diffrn_reflns_av_R_equivalents 0.0353
_diffrn_reflns_av_unetI/netI 0.0179
_diffrn_reflns_Laue_measured_fraction_full 0.997
_diffrn_reflns_Laue_measured_fraction_max 0.984
_diffrn_reflns_limit_h_max 38
_diffrn_reflns_limit_h_min -38
_diffrn_reflns_limit_k_max 6
_diffrn_reflns_limit_k_min -6
_diffrn_reflns_limit_l_max 26
_diffrn_reflns_limit_l_min -24
_diffrn_reflns_number 19859
_diffrn_reflns_point_group_measured_fraction_full 0.997
_diffrn_reflns_point_group_measured_fraction_max 0.984
_diffrn_reflns_theta_full 67.684
_diffrn_reflns_theta_max 73.746
_diffrn_reflns_theta_min 4.154
_diffrn_source 'microfocus sealed tube'
_diffrn_source_type 'Agilent Diffraction microfocus tube'
_exptl_absorpt_coefficient_mu 0.706
_exptl_absorpt_correction_T_max 0.987
_exptl_absorpt_correction_T_min 0.834
_exptl_absorpt_correction_type gaussian
_exptl_absorpt_process_details
;
CrysAlisPro 1.171.38.43 (Rigaku Oxford Diffraction, 2015)
Numerical absorption correction based on gaussian integration over
			a multifaceted crystal model
Empirical absorption correction using spherical harmonics,
 implemented in SCALE3 ABSPACK scaling algorithm.
;
_exptl_crystal_colour 'clear colourless'
_exptl_crystal_colour_lustre clear
_exptl_crystal_colour_primary colourless
_exptl_crystal_density_diffrn 1.281
_exptl_crystal_description needle
_exptl_crystal_F_000 1344
_exptl_crystal_recrystallization_method 'Re-crystallisation from solvent: diethyl ether, pentane'
_exptl_crystal_size_max 0.347
_exptl_crystal_size_mid 0.06
_exptl_crystal_size_min 0.019
_refine_diff_density_max 0.351
_refine_diff_density_min -0.380
_refine_diff_density_rms 0.085
_refine_ls_extinction_method none
_refine_ls_goodness_of_fit_ref 1.151
_refine_ls_hydrogen_treatment mixed
_refine_ls_matrix_type full
_refine_ls_number_parameters 233
_refine_ls_number_reflns 3296
_refine_ls_number_restraints 0
_refine_ls_restrained_S_all 1.151
_refine_ls_R_factor_all 0.0875
_refine_ls_R_factor_gt 0.0835
_refine_ls_shift/su_max 0.000
_refine_ls_shift/su_mean 0.000
_refine_ls_structure_factor_coef Fsqd
_refine_ls_weighting_details 'w=1/[\s^2^(Fo^2^)+(0.0859P)^2^+24.1703P] where P=(Fo^2^+2Fc^2^)/3'
_refine_ls_weighting_scheme calc
_refine_ls_wR_factor_gt 0.2607
_refine_ls_wR_factor_ref 0.2630
_reflns_Friedel_coverage 0.000
_reflns_number_gt 3014
_reflns_number_total 3296
_reflns_threshold_expression 'I > 2\s(I)'
_cod_data_source_file d4sc03232b2.cif
_cod_data_source_block 25
_cod_depositor_comments 'Adding full bibliography for 1571943--1571950.cif.'
_cod_original_cell_volume 3317.97(19)
_cod_database_code 1571947
_nottingham_internal_coll_name REARDH
_nottingham_internal_coll_number 17457
_nottingham_internal_coll_client REA/RD
_nottingham_internal_coll_type custom
_nottingham_internal_coll_frame_method '\w scans'
_nottingham_internal_coll_frame_time '20.00, 80.00'
_nottingham_internal_coll_frame_width 1.00
_nottingham_internal_coll_user pczwl
_nottingham_internal_coll_date 19/01/2018
_nottingham_internal_coll_location NOTTS
_nottingham_internal_coll_instrument 'GVB, PL13110001'
_nottingham_internal_process_date 23/01/2018
_nottingham_internal_process_user pczwl
_nottingham_internal_solution_date 23/1/2018
_nottingham_internal_solution_user pczwl
_nottingham_internal_refinement_date 23/1/2018
_nottingham_internal_refinement_user pczwl
_nottingham_internal_validation_date 13/2/2018
_nottingham_internal_validation_user pczwl
_nottingham_internal_archive_date 13/2/2018
_shelx_shelxl_version_number 2018/1
_chemical_oxdiff_formula 'C18 H18 B2 O4'
_chemical_oxdiff_usercomment 'REARDH #17457 GVB-1442 IN FOMBLIN FILM ON MICROMOUNT FOR REA/RD'
_shelx_space_group_comment
;
The symmetry employed for this shelxl refinement is uniquely defined
by the following loop, which should always be used as a source of
symmetry information in preference to the above space-group names.
They are only intended as comments.
;
_shelx_estimated_absorpt_t_max 0.987
_shelx_estimated_absorpt_t_min 0.792
_reflns_odcompleteness_completeness 99.91
_reflns_odcompleteness_iscentric 1
_reflns_odcompleteness_theta 67.13
_olex2_refinement_description
;
1. Fixed Uiso
 At 1.2 times of:
  All C(H) groups, All C(H,H) groups, All C(H,H,H,H) groups
 At 1.5 times of:
  All O(H) groups
2. Others
 Sof(H14C)=Sof(H14D)=Sof(H16C)=Sof(H16D)=Sof(C15A)=Sof(H15A)=1-FVAR(1)
 Sof(H14A)=Sof(H14B)=Sof(C15)=Sof(H15)=Sof(H16A)=Sof(H16B)=FVAR(1)
3.a Secondary CH2 refined with riding coordinates:
 C14(H14A,H14B), C14(H14C,H14D), C22(H22A,H22B)
3.b Aromatic/amide H refined with riding coordinates:
 C9(H9), C10(H10), C12(H12), C15(H15), C18(H18), C20(H20), C21(H21), C23(H23),
 C15A(H15A)
3.c X=CH2 refined with riding coordinates:
 C16(H16A,H16B), C16(H16C,H16D), C24(H24A,H24B)
;
_olex2_date_sample_data_collection 2018-01-19
_olex2_date_sample_submission 2018-01-18
_olex2_exptl_crystal_mounting_method "'in fomblin film on a micromount"
_olex2_submission_original_sample_id RA-195-001
_olex2_submission_special_instructions 'No special instructions were received'
_oxdiff_exptl_absorpt_empirical_details
;
Empirical correction (ABSPACK) includes:
- Absorption correction using spherical harmonics
- Frame scaling
;
_oxdiff_exptl_absorpt_empirical_full_max 1.419
_oxdiff_exptl_absorpt_empirical_full_min 0.523

loop_
_space_group_symop_operation_xyz
'x, y, z'
'-x, y, -z+1/2'
'x+1/2, y+1/2, z'
'-x+1/2, y+1/2, -z+1/2'
'-x, -y, -z'
'x, -y, z-1/2'
'-x+1/2, -y+1/2, -z'
'x+1/2, -y+1/2, z-1/2'

loop_
_atom_site_label
_atom_site_type_symbol
_atom_site_fract_x
_atom_site_fract_y
_atom_site_fract_z
_atom_site_U_iso_or_equiv
_atom_site_adp_type
_atom_site_occupancy
_atom_site_site_symmetry_order
_atom_site_calc_flag
_atom_site_refinement_flags_posn
_atom_site_refinement_flags_adp
_atom_site_refinement_flags_occupancy
_atom_site_disorder_assembly
_atom_site_disorder_group
O1 O 0.63036(8) 0.6427(5) 0.57819(11) 0.0274(6) Uani 1 1 d . . . . .
B2 B 0.66719(13) 0.4983(9) 0.57576(19) 0.0259(8) Uani 1 1 d . . . . .
O3 O 0.69031(8) 0.5427(5) 0.52931(11) 0.0261(6) Uani 1 1 d . . . . .
B4 B 0.67754(14) 0.7353(9) 0.48244(19) 0.0275(9) Uani 1 1 d . . . . .
C5 C 0.63644(11) 0.9018(7) 0.48614(17) 0.0260(8) Uani 1 1 d . . . . .
C6 C 0.61476(11) 0.8404(7) 0.53416(17) 0.0258(8) Uani 1 1 d . . . . .
C7 C 0.68250(11) 0.2766(7) 0.62623(16) 0.0256(8) Uani 1 1 d . . . . .
C8 C 0.71732(11) 0.1047(7) 0.62326(16) 0.0254(7) Uani 1 1 d . . . . .
C9 C 0.73037(12) -0.0943(8) 0.66808(18) 0.0299(8) Uani 1 1 d . . . . .
H9 H 0.753973 -0.209829 0.665086 0.036 Uiso 1 1 calc R . . . .
C10 C 0.70881(12) -0.1232(8) 0.71703(18) 0.0322(9) Uani 1 1 d . . . . .
H10 H 0.717760 -0.259176 0.747717 0.039 Uiso 1 1 calc R . . . .
C11 C 0.67391(13) 0.0455(9) 0.72201(18) 0.0352(9) Uani 1 1 d . . . . .
C12 C 0.66121(12) 0.2392(8) 0.67576(17) 0.0307(8) Uani 1 1 d . . . . .
H12 H 0.637005 0.350732 0.678042 0.037 Uiso 1 1 calc R . . . .
O13 O 0.74021(9) 0.1224(6) 0.57568(14) 0.0360(7) Uani 1 1 d . . . . .
H13 H 0.7271(17) 0.261(12) 0.548(2) 0.054 Uiso 1 1 d R . . . .
C14 C 0.64987(16) 0.0071(13) 0.7750(2) 0.0543(14) Uani 1 1 d . . . . .
H14A H 0.666130 -0.123656 0.805362 0.065 Uiso 0.870(14) 1 calc R . P A 1
H14B H 0.649437 0.181044 0.797186 0.065 Uiso 0.870(14) 1 calc R . P A 1
H14C H 0.645012 -0.189060 0.778241 0.065 Uiso 0.130(14) 1 calc R . P A 2
H14D H 0.670188 0.060866 0.814115 0.065 Uiso 0.130(14) 1 calc R . P A 2
C15 C 0.6059(2) -0.0868(13) 0.7552(3) 0.0516(19) Uani 0.870(14) 1 d . . P A 1
H15 H 0.602096 -0.257477 0.734944 0.062 Uiso 0.870(14) 1 calc R . P A 1
C16 C 0.57002(17) 0.0411(16) 0.7623(2) 0.0675(17) Uani 1 1 d . . . . .
H16A H 0.572065 0.212354 0.782181 0.081 Uiso 0.870(14) 1 calc R . P A 1
H16B H 0.542347 -0.038831 0.747413 0.081 Uiso 0.870(14) 1 calc R . P A 1
H16C H 0.563860 -0.139550 0.748831 0.081 Uiso 0.130(14) 1 calc R . P A 2
H16D H 0.546959 0.159802 0.765980 0.081 Uiso 0.130(14) 1 calc R . P A 2
O17 O 0.69953(10) 0.7679(6) 0.43614(13) 0.0382(7) Uani 1 1 d . . . . .
H17 H 0.7186(18) 0.648(12) 0.435(3) 0.057 Uiso 1 1 d R . . . .
C18 C 0.61811(12) 1.0994(8) 0.44245(17) 0.0279(8) Uani 1 1 d . . . . .
H18 H 0.632465 1.145079 0.409444 0.033 Uiso 1 1 calc R . . . .
C19 C 0.57968(12) 1.2298(8) 0.44607(17) 0.0292(8) Uani 1 1 d . . . . .
C20 C 0.55926(12) 1.1602(8) 0.49495(19) 0.0330(9) Uani 1 1 d . . . . .
H20 H 0.532908 1.248121 0.497998 0.040 Uiso 1 1 calc R . . . .
C21 C 0.57616(12) 0.9667(8) 0.53936(18) 0.0313(8) Uani 1 1 d . . . . .
H21 H 0.561763 0.921869 0.572370 0.038 Uiso 1 1 calc R . . . .
C22 C 0.56024(13) 1.4410(8) 0.3979(2) 0.0356(9) Uani 1 1 d . . . . .
H22A H 0.562605 1.619905 0.418426 0.043 Uiso 1 1 calc R . . . .
H22B H 0.577373 1.446604 0.364408 0.043 Uiso 1 1 calc R . . . .
C23 C 0.51414(15) 1.3894(10) 0.3689(2) 0.0445(11) Uani 1 1 d . . . . .
H23 H 0.507225 1.220975 0.348497 0.053 Uiso 1 1 calc R . . . .
C24 C 0.48227(16) 1.5572(13) 0.3691(3) 0.0606(15) Uani 1 1 d . . . . .
H24A H 0.487866 1.727716 0.389047 0.073 Uiso 1 1 calc R . . . .
H24B H 0.453437 1.509086 0.349429 0.073 Uiso 1 1 calc R . . . .
C15A C 0.6115(11) 0.129(8) 0.7760(15) 0.041(11) Uani 0.130(14) 1 d . . P A 2
H15A H 0.614267 0.311931 0.788990 0.049 Uiso 0.130(14) 1 calc R . P A 2

loop_
_atom_site_aniso_label
_atom_site_aniso_U_11
_atom_site_aniso_U_22
_atom_site_aniso_U_33
_atom_site_aniso_U_23
_atom_site_aniso_U_13
_atom_site_aniso_U_12
O1 0.0301(13) 0.0257(13) 0.0275(13) 0.0047(10) 0.0088(10) 0.0056(10)
B2 0.0275(19) 0.025(2) 0.0250(19) 0.0004(16) 0.0058(15) 0.0005(16)
O3 0.0312(12) 0.0223(13) 0.0257(12) 0.0030(10) 0.0078(10) 0.0043(10)
B4 0.034(2) 0.025(2) 0.0250(19) 0.0028(16) 0.0098(16) 0.0020(17)
C5 0.0300(17) 0.0225(18) 0.0256(17) -0.0017(14) 0.0055(14) 0.0036(14)
C6 0.0272(17) 0.0227(18) 0.0267(17) 0.0011(14) 0.0035(14) 0.0016(14)
C7 0.0312(18) 0.0229(18) 0.0219(16) -0.0026(14) 0.0040(14) -0.0021(14)
C8 0.0295(17) 0.0226(17) 0.0235(16) -0.0003(14) 0.0046(13) -0.0011(14)
C9 0.0349(19) 0.0235(18) 0.0302(18) 0.0008(15) 0.0040(15) 0.0007(15)
C10 0.0362(19) 0.030(2) 0.0265(18) 0.0067(16) -0.0019(15) -0.0003(16)
C11 0.035(2) 0.043(2) 0.0270(19) 0.0047(17) 0.0067(15) 0.0002(18)
C12 0.0323(18) 0.036(2) 0.0248(18) 0.0031(16) 0.0081(14) 0.0040(16)
O13 0.0445(16) 0.0311(15) 0.0379(15) 0.0111(12) 0.0215(12) 0.0140(13)
C14 0.051(3) 0.080(4) 0.035(2) 0.023(3) 0.016(2) 0.012(3)
C15 0.063(4) 0.049(4) 0.050(3) -0.006(3) 0.029(3) -0.014(3)
C16 0.049(3) 0.109(5) 0.045(3) 0.005(3) 0.012(2) 0.000(3)
O17 0.0437(16) 0.0407(17) 0.0353(15) 0.0141(13) 0.0201(12) 0.0191(14)
C18 0.0307(18) 0.0251(18) 0.0278(18) 0.0010(15) 0.0059(14) 0.0019(15)
C19 0.0320(18) 0.0261(19) 0.0288(18) 0.0001(15) 0.0045(14) 0.0008(15)
C20 0.0303(18) 0.031(2) 0.039(2) 0.0026(17) 0.0084(16) 0.0078(16)
C21 0.0319(19) 0.032(2) 0.0323(19) 0.0037(16) 0.0111(15) 0.0061(16)
C22 0.038(2) 0.030(2) 0.039(2) 0.0053(17) 0.0075(16) 0.0074(17)
C23 0.048(2) 0.038(2) 0.043(2) 0.005(2) -0.0026(19) 0.001(2)
C24 0.039(2) 0.075(4) 0.066(3) 0.021(3) 0.007(2) 0.014(3)
C15A 0.044(18) 0.05(2) 0.031(17) 0.004(15) 0.015(13) 0.000(16)

loop_
_atom_type_symbol
_atom_type_description
_atom_type_scat_dispersion_real
_atom_type_scat_dispersion_imag
_atom_type_scat_source
C C 0.0181 0.0091 'International Tables Vol C Tables 4.2.6.8 and 6.1.1.4'
H H 0.0000 0.0000 'International Tables Vol C Tables 4.2.6.8 and 6.1.1.4'
B B 0.0090 0.0039 'International Tables Vol C Tables 4.2.6.8 and 6.1.1.4'
O O 0.0492 0.0322 'International Tables Vol C Tables 4.2.6.8 and 6.1.1.4'

loop_
_exptl_crystal_face_index_h
_exptl_crystal_face_index_k
_exptl_crystal_face_index_l
_exptl_crystal_face_perp_dist
1 0 -1 0.0148
-1 0 1 0.0308
-1 -2 5 0.1554
-2 3 -1 0.1651
-1 0 0 0.0010
1 0 0 0.0177
1 -3 -1 0.1738

loop_
_geom_angle_atom_site_label_1
_geom_angle_atom_site_label_2
_geom_angle_atom_site_label_3
_geom_angle
_geom_angle_site_symmetry_1
_geom_angle_site_symmetry_3
_geom_angle_publ_flag
B2 O1 C6 121.6(3) . . ?
O1 B2 O3 121.4(3) . . ?
O1 B2 C7 118.9(3) . . ?
O3 B2 C7 119.8(3) . . ?
B2 O3 B4 122.0(3) . . ?
O3 B4 C5 116.5(3) . . ?
O17 B4 O3 121.0(3) . . ?
O17 B4 C5 122.5(3) . . ?
C6 C5 B4 117.6(3) . . ?
C6 C5 C18 117.7(3) . . ?
C18 C5 B4 124.6(3) . . ?
O1 C6 C5 120.9(3) . . ?
O1 C6 C21 116.9(3) . . ?
C21 C6 C5 122.1(3) . . ?
C8 C7 B2 121.9(3) . . ?
C12 C7 B2 120.7(3) . . ?
C12 C7 C8 117.3(3) . . ?
C9 C8 C7 121.5(3) . . ?
O13 C8 C7 121.9(3) . . ?
O13 C8 C9 116.6(3) . . ?
C8 C9 H9 120.2 . . ?
C10 C9 C8 119.6(4) . . ?
C10 C9 H9 120.2 . . ?
C9 C10 H10 119.6 . . ?
C9 C10 C11 120.8(4) . . ?
C11 C10 H10 119.6 . . ?
C10 C11 C14 120.3(4) . . ?
C12 C11 C10 118.1(4) . . ?
C12 C11 C14 121.6(4) . . ?
C7 C12 H12 118.6 . . ?
C11 C12 C7 122.7(4) . . ?
C11 C12 H12 118.6 . . ?
C8 O13 H13 107(3) . . ?
C11 C14 H14A 108.7 . . ?
C11 C14 H14B 108.7 . . ?
C11 C14 H14C 106.6 . . ?
C11 C14 H14D 106.6 . . ?
H14A C14 H14B 107.6 . . ?
H14C C14 H14D 106.6 . . ?
C15 C14 C11 114.2(4) . . ?
C15 C14 H14A 108.7 . . ?
C15 C14 H14B 108.7 . . ?
C15A C14 C11 122.8(14) . . ?
C15A C14 H14C 106.6 . . ?
C15A C14 H14D 106.6 . . ?
C14 C15 H15 116.7 . . ?
C16 C15 C14 126.5(6) . . ?
C16 C15 H15 116.7 . . ?
C15 C16 H16A 120.0 . . ?
C15 C16 H16B 120.0 . . ?
H16A C16 H16B 120.0 . . ?
H16C C16 H16D 120.0 . . ?
C15A C16 H16C 120.0 . . ?
C15A C16 H16D 120.0 . . ?
B4 O17 H17 114(4) . . ?
C5 C18 H18 119.0 . . ?
C19 C18 C5 121.9(3) . . ?
C19 C18 H18 119.0 . . ?
C18 C19 C20 118.1(3) . . ?
C18 C19 C22 121.0(3) . . ?
C20 C19 C22 121.0(3) . . ?
C19 C20 H20 118.9 . . ?
C21 C20 C19 122.1(4) . . ?
C21 C20 H20 118.9 . . ?
C6 C21 H21 120.9 . . ?
C20 C21 C6 118.1(3) . . ?
C20 C21 H21 120.9 . . ?
C19 C22 H22A 108.9 . . ?
C19 C22 H22B 108.9 . . ?
H22A C22 H22B 107.7 . . ?
C23 C22 C19 113.3(4) . . ?
C23 C22 H22A 108.9 . . ?
C23 C22 H22B 108.9 . . ?
C22 C23 H23 117.5 . . ?
C24 C23 C22 125.0(5) . . ?
C24 C23 H23 117.5 . . ?
C23 C24 H24A 120.0 . . ?
C23 C24 H24B 120.0 . . ?
H24A C24 H24B 120.0 . . ?
C14 C15A H15A 113.7 . . ?
C16 C15A C14 133(3) . . ?
C16 C15A H15A 113.7 . . ?

loop_
_geom_bond_atom_site_label_1
_geom_bond_atom_site_label_2
_geom_bond_distance
_geom_bond_site_symmetry_2
_geom_bond_publ_flag
O1 B2 1.371(5) . ?
O1 C6 1.388(4) . ?
B2 O3 1.377(5) . ?
B2 C7 1.559(5) . ?
O3 B4 1.395(5) . ?
B4 C5 1.549(5) . ?
B4 O17 1.342(5) . ?
C5 C6 1.392(5) . ?
C5 C18 1.404(5) . ?
C6 C21 1.390(5) . ?
C7 C8 1.399(5) . ?
C7 C12 1.392(5) . ?
C8 C9 1.389(5) . ?
C8 O13 1.378(4) . ?
C9 H9 0.9500 . ?
C9 C10 1.381(5) . ?
C10 H10 0.9500 . ?
C10 C11 1.401(6) . ?
C11 C12 1.389(6) . ?
C11 C14 1.513(6) . ?
C12 H12 0.9500 . ?
O13 H13 0.95(6) . ?
C14 H14A 0.9900 . ?
C14 H14B 0.9900 . ?
C14 H14C 0.9900 . ?
C14 H14D 0.9900 . ?
C14 C15 1.438(8) . ?
C14 C15A 1.35(3) . ?
C15 H15 0.9500 . ?
C15 C16 1.330(8) . ?
C16 H16A 0.9500 . ?
C16 H16B 0.9500 . ?
C16 H16C 0.9500 . ?
C16 H16D 0.9500 . ?
C16 C15A 1.35(3) . ?
O17 H17 0.85(6) . ?
C18 H18 0.9500 . ?
C18 C19 1.386(5) . ?
C19 C20 1.393(5) . ?
C19 C22 1.519(5) . ?
C20 H20 0.9500 . ?
C20 C21 1.388(5) . ?
C21 H21 0.9500 . ?
C22 H22A 0.9900 . ?
C22 H22B 0.9900 . ?
C22 C23 1.479(6) . ?
C23 H23 0.9500 . ?
C23 C24 1.303(7) . ?
C24 H24A 0.9500 . ?
C24 H24B 0.9500 . ?
C15A H15A 0.9500 . ?

loop_
_geom_hbond_atom_site_label_D
_geom_hbond_atom_site_label_H
_geom_hbond_atom_site_label_A
_geom_hbond_distance_DH
_geom_hbond_distance_HA
_geom_hbond_distance_DA
_geom_hbond_angle_DHA
_geom_hbond_site_symmetry_A
_geom_hbond_publ_flag
O13 H13 O3 0.95(6) 1.81(6) 2.679(4) 152(5) . yes
O17 H17 O13 0.85(6) 1.91(6) 2.756(4) 174(5) 7_656 yes

loop_
_geom_torsion_atom_site_label_1
_geom_torsion_atom_site_label_2
_geom_torsion_atom_site_label_3
_geom_torsion_atom_site_label_4
_geom_torsion
_geom_torsion_site_symmetry_1
_geom_torsion_site_symmetry_2
_geom_torsion_site_symmetry_3
_geom_torsion_site_symmetry_4
_geom_torsion_publ_flag
O1 B2 O3 B4 -0.2(6) . . . . ?
O1 B2 C7 C8 173.9(3) . . . . ?
O1 B2 C7 C12 -4.9(5) . . . . ?
O1 C6 C21 C20 -178.4(3) . . . . ?
B2 O1 C6 C5 -0.8(5) . . . . ?
B2 O1 C6 C21 177.3(3) . . . . ?
B2 O3 B4 C5 1.3(5) . . . . ?
B2 O3 B4 O17 -177.3(4) . . . . ?
B2 C7 C8 C9 -179.2(3) . . . . ?
B2 C7 C8 O13 0.3(5) . . . . ?
B2 C7 C12 C11 -179.6(4) . . . . ?
O3 B2 C7 C8 -5.1(5) . . . . ?
O3 B2 C7 C12 176.1(3) . . . . ?
O3 B4 C5 C6 -2.2(5) . . . . ?
O3 B4 C5 C18 -178.4(3) . . . . ?
B4 C5 C6 O1 2.0(5) . . . . ?
B4 C5 C6 C21 -176.1(4) . . . . ?
B4 C5 C18 C19 175.8(4) . . . . ?
C5 C6 C21 C20 -0.2(6) . . . . ?
C5 C18 C19 C20 0.2(6) . . . . ?
C5 C18 C19 C22 -179.4(4) . . . . ?
C6 O1 B2 O3 -0.2(5) . . . . ?
C6 O1 B2 C7 -179.2(3) . . . . ?
C6 C5 C18 C19 -0.4(6) . . . . ?
C7 B2 O3 B4 178.9(3) . . . . ?
C7 C8 C9 C10 -0.4(6) . . . . ?
C8 C7 C12 C11 1.6(6) . . . . ?
C8 C9 C10 C11 0.1(6) . . . . ?
C9 C10 C11 C12 1.0(6) . . . . ?
C9 C10 C11 C14 178.5(4) . . . . ?
C10 C11 C12 C7 -1.9(6) . . . . ?
C10 C11 C14 C15 -112.0(5) . . . . ?
C10 C11 C14 C15A -168(2) . . . . ?
C11 C14 C15 C16 -118.6(6) . . . . ?
C11 C14 C15A C16 101(3) . . . . ?
C12 C7 C8 C9 -0.4(5) . . . . ?
C12 C7 C8 O13 179.1(3) . . . . ?
C12 C11 C14 C15 65.3(7) . . . . ?
C12 C11 C14 C15A 10(2) . . . . ?
O13 C8 C9 C10 -180.0(3) . . . . ?
C14 C11 C12 C7 -179.3(4) . . . . ?
O17 B4 C5 C6 176.4(4) . . . . ?
O17 B4 C5 C18 0.2(6) . . . . ?
C18 C5 C6 O1 178.4(3) . . . . ?
C18 C5 C6 C21 0.4(6) . . . . ?
C18 C19 C20 C21 0.0(6) . . . . ?
C18 C19 C22 C23 127.6(4) . . . . ?
C19 C20 C21 C6 0.0(6) . . . . ?
C19 C22 C23 C24 123.2(5) . . . . ?
C20 C19 C22 C23 -52.0(5) . . . . ?
C22 C19 C20 C21 179.5(4) . . . . ?

loop_
_exptl_oxdiff_crystal_face_indexfrac_h
_exptl_oxdiff_crystal_face_indexfrac_k
_exptl_oxdiff_crystal_face_indexfrac_l
_exptl_oxdiff_crystal_face_x
_exptl_oxdiff_crystal_face_y
_exptl_oxdiff_crystal_face_z
0.9988 -0.0003 -0.9973 -0.0275 -0.0240 -0.0701
-0.9988 0.0003 0.9973 0.0275 0.0240 0.0701
-0.9951 -1.9985 5.0124 -0.4656 -0.0402 0.5411
-2.0069 2.9993 -1.0218 0.8608 0.0681 -0.3736
-0.9975 0.0002 -0.0048 0.0054 0.0494 0.0058
0.9975 -0.0002 0.0048 -0.0054 -0.0494 -0.0058
1.0119 -2.9993 -0.9872 -0.8995 0.0321 0.2509
